data_7026659
loop_
_publ_author_name
'Neves, Amanda P.'
'da Silva, Gustavo B.'
'Vargas, Maria D.'
'Pinheiro, Carlos B.'
'Visentin, Lorenzo do C'
'Filho, Jos\'e D B M'
'Ara\'ujo, Ana J'
'Costa-Lotufo, Let\'icia V'
'Pessoa, Cl\'audia'
'de Moraes, Manoel O.'

_publ_section_title
;
 Novel platinum(II) complexes of 3-(aminomethyl)naphthoquinone Mannich
 bases: synthesis, crystal structure and cytotoxic activities.
;
_journal_issue 42
_journal_name_full 'Dalton transactions (Cambridge, England : 2003)'
_journal_page_first 10203
_journal_page_last 10216
_journal_paper_doi 10.1039/c0dt00572j
_journal_volume 39
_journal_year 2010
_chemical_formula_moiety 'C21 H21 N4 O4 Pt, N O3,3.5(H2 O)'
_chemical_formula_sum 'C21 H28 N5 O10.5 Pt'
_chemical_formula_weight 713.5
_chemical_name_common
;
cis-diamine(2-((furfurylamino)(pyridin-2-yl)methyl)-3-hydroxy-
1,4-naphthoquinonato-N1,N2)platinum(ii) nitrate
;
_chemical_name_systematic
;
cis-diamine{2-[(furfurylamino)(pyridin-2-yl)methyl]-3-hydroxy-
1,4-naphthoquinonato-N1,N2}platinum(II) nitrate
;
_space_group_IT_number 15
_symmetry_cell_setting monoclinic
_symmetry_space_group_name_Hall '-C 2yc'
_symmetry_space_group_name_H-M 'C 1 2/c 1'
_atom_sites_solution_hydrogens geom
_atom_sites_solution_primary direct
_atom_sites_solution_secondary difmap
_cell_angle_alpha 90
_cell_angle_beta 122.01
_cell_angle_gamma 90
_cell_formula_units_Z 8
_cell_length_a 31.7768(12)
_cell_length_b 9.4926(2)
_cell_length_c 19.6173(14)
_cell_measurement_reflns_used 6596
_cell_measurement_temperature 120(2)
_cell_measurement_theta_max 66.1613
_cell_measurement_theta_min 2.6495
_cell_volume 5017.7(4)
_computing_cell_refinement
;
CrysAlis RED, Oxford Diffraction Ltd.,
Version 1.171.32.29 (release 10-06-2008 CrysAlis171 .NET)
(compiled Jun 10 2008,16:49:55)
;
_computing_data_collection
;
CrysAlis CCD, Oxford Diffraction Ltd.,
Version 1.171.32.29 (release 10-06-2008 CrysAlis171 .NET)
(compiled Jun 10 2008,16:49:55)
;
_computing_data_reduction
;
CrysAlis RED, Oxford Diffraction Ltd.,
Version 1.171.32.29 (release 10-06-2008 CrysAlis171 .NET)
(compiled Jun 10 2008,16:49:55)
;
_computing_structure_refinement 'SHELXL-97 (Sheldrick, 2008)'
_computing_structure_solution 'SHELXS-97 (Sheldrick, 1990)'
_diffrn_ambient_temperature 120(2)
_diffrn_detector_area_resol_mean 10.4186
_diffrn_measured_fraction_theta_full 0.953
_diffrn_measured_fraction_theta_max 0.953
_diffrn_measurement_device_type 'OXFORD-DIFFRACTION GEMINI'
_diffrn_measurement_method '\w scan'
_diffrn_orient_matrix_UB_11 -0.0056767058
_diffrn_orient_matrix_UB_12 -0.0127467582
_diffrn_orient_matrix_UB_13 0.0730415594
_diffrn_orient_matrix_UB_21 -0.0560201434
_diffrn_orient_matrix_UB_22 -0.0270829258
_diffrn_orient_matrix_UB_23 -0.0569055816
_diffrn_orient_matrix_UB_31 0.0099517056
_diffrn_orient_matrix_UB_32 -0.1599484047
_diffrn_orient_matrix_UB_33 0.0038053168
_diffrn_radiation_monochromator Mirror
_diffrn_radiation_source 'Ultra (Cu) X-ray Source'
_diffrn_radiation_type CuK\a
_diffrn_radiation_wavelength 1.54178
_diffrn_reflns_av_R_equivalents 0.0337
_diffrn_reflns_av_unetI/netI 0.0312
_diffrn_reflns_limit_h_max 36
_diffrn_reflns_limit_h_min -37
_diffrn_reflns_limit_k_max 9
_diffrn_reflns_limit_k_min -11
_diffrn_reflns_limit_l_max 23
_diffrn_reflns_limit_l_min -23
_diffrn_reflns_number 11925
_diffrn_reflns_theta_full 66.26
_diffrn_reflns_theta_max 66.26
_diffrn_reflns_theta_min 3.28
_exptl_absorpt_coefficient_mu 11.058
_exptl_absorpt_correction_T_max 0.673
_exptl_absorpt_correction_T_min 0.391
_exptl_absorpt_correction_type analytical
_exptl_absorpt_process_details
;
CrysAlis RED, Oxford Diffraction Ltd.,
Version 1.171.32.29 (release 10-06-2008 CrysAlis171 .NET)
(compiled Jun 10 2008,16:49:55)
Analytical numeric absorption correction using a multifaceted crystal
model based on expressions derived by R.C. Clark & J.S.
(Clark, R. C. & Reid, J. S. (1995). Acta Cryst. A51, 887-897)
;
_exptl_crystal_colour Orange
_exptl_crystal_density_diffrn 1.87
_exptl_crystal_density_method 'not measured'
_exptl_crystal_description Prisma
_exptl_crystal_F_000 2808
_exptl_crystal_size_max 0.13
_exptl_crystal_size_mid 0.06
_exptl_crystal_size_min 0.04
_refine_diff_density_max 3.764
_refine_diff_density_min -0.774
_refine_diff_density_rms 0.209
_refine_ls_extinction_method none
_refine_ls_goodness_of_fit_ref 1.056
_refine_ls_hydrogen_treatment constr
_refine_ls_matrix_type full
_refine_ls_number_parameters 339
_refine_ls_number_reflns 4197
_refine_ls_number_restraints 7
_refine_ls_restrained_S_all 1.056
_refine_ls_R_factor_all 0.0616
_refine_ls_R_factor_gt 0.0490
_refine_ls_shift/su_max 0.000
_refine_ls_shift/su_mean 0.000
_refine_ls_structure_factor_coef Fsqd
_refine_ls_weighting_details 'calc w=1/[\s^2^(Fo^2^)+(0.0898P)^2^+34.9679P] where P=(Fo^2^+2Fc^2^)/3'
_refine_ls_weighting_scheme calc
_refine_ls_wR_factor_gt 0.1313
_refine_ls_wR_factor_ref 0.1405
_reflns_number_gt 3391
_reflns_number_total 4197
_reflns_threshold_expression >2\s(I)
_cod_data_source_file c0dt00572j.txt
_cod_data_source_block rpa6
_cod_original_cell_volume 5018.0(4)
_cod_original_formula_sum 'C21 H28 N5 O10.50 Pt'
_cod_database_code 7026659

loop_
_symmetry_equiv_pos_as_xyz
'x, y, z'
'-x, y, -z+1/2'
'x+1/2, y+1/2, z'
'-x+1/2, y+1/2, -z+1/2'
'-x, -y, -z'
'x, -y, z-1/2'
'-x+1/2, -y+1/2, -z'
'x+1/2, -y+1/2, z-1/2'

loop_
_atom_site_label
_atom_site_type_symbol
_atom_site_fract_x
_atom_site_fract_y
_atom_site_fract_z
_atom_site_U_iso_or_equiv
_atom_site_adp_type
_atom_site_occupancy
_atom_site_symmetry_multiplicity
_atom_site_calc_flag
_atom_site_refinement_flags
Pt Pt 0.244439(12) 0.66307(3) 0.161481(19) 0.03218(16) Uani 1 1 d .
N2 N 0.2446(3) 0.8156(7) 0.0890(4) 0.0366(16) Uani 1 1 d .
N4 N 0.2400(3) 0.5166(8) 0.2336(4) 0.0396(16) Uani 1 1 d .
H4A H 0.2083 0.5116 0.2217 0.059 Uiso 1 1 calc R
H4B H 0.2605 0.5419 0.2860 0.059 Uiso 1 1 calc R
H4C H 0.2494 0.4311 0.2252 0.059 Uiso 1 1 calc R
O2 O 0.1583(2) 0.9989(7) 0.1290(3) 0.0453(15) Uani 1 1 d .
N3 N 0.3184(3) 0.6131(8) 0.2208(4) 0.0397(17) Uani 1 1 d .
H3A H 0.3251 0.5435 0.2571 0.060 Uiso 1 1 calc R
H3B H 0.3368 0.6906 0.2469 0.060 Uiso 1 1 calc R
H3C H 0.3262 0.5829 0.1848 0.060 Uiso 1 1 calc R
O4 O 0.1699(2) 0.3812(6) 0.0777(4) 0.0449(15) Uani 1 1 d .
N1 N 0.1705(3) 0.7109(7) 0.1012(4) 0.0347(15) Uani 1 1 d .
H1A H 0.1676 0.7762 0.1338 0.042 Uiso 1 1 calc R
C10 C 0.0269(3) 0.9791(10) -0.0943(5) 0.041(2) Uani 1 1 d .
C15 C 0.2824(4) 0.9766(9) 0.0457(5) 0.042(2) Uani 1 1 d .
H15 H 0.3118 1.0184 0.0535 0.051 Uiso 1 1 calc R
O1 O 0.0855(3) 1.1873(7) 0.0882(4) 0.0505(16) Uani 1 1 d .
C13 C 0.1941(4) 0.9613(9) -0.0243(5) 0.042(2) Uani 1 1 d .
H13 H 0.1620 0.9909 -0.0661 0.050 Uiso 1 1 calc R
C14 C 0.2352(4) 1.0197(9) -0.0182(6) 0.043(2) Uani 1 1 d .
H14 H 0.2321 1.0879 -0.0560 0.052 Uiso 1 1 calc R
C12 C 0.1984(3) 0.8598(8) 0.0293(5) 0.0352(19) Uani 1 1 d .
C4 C 0.0682(4) 0.8801(11) -0.0737(6) 0.048(2) Uani 1 1 d .
C21 C 0.1617(4) 0.2790(10) 0.0227(7) 0.051(2) Uani 1 1 d .
H21 H 0.1819 0.1979 0.0340 0.061 Uiso 1 1 calc R
C7 C -0.0513(4) 1.1644(12) -0.1363(7) 0.062(3) Uani 1 1 d .
H7 H -0.0783 1.2258 -0.1504 0.074 Uiso 1 1 calc R
C17 C 0.1322(3) 0.5985(10) 0.0846(5) 0.040(2) Uani 1 1 d .
H17B H 0.1382 0.5628 0.1364 0.048 Uiso 1 1 calc R
H17A H 0.0988 0.6417 0.0551 0.048 Uiso 1 1 calc R
O3 O 0.0616(3) 0.7910(9) -0.1239(4) 0.067(2) Uani 1 1 d .
C20 C 0.1218(4) 0.3085(11) -0.0483(7) 0.055(3) Uani 1 1 d .
H20 H 0.1087 0.2533 -0.0957 0.066 Uiso 1 1 calc R
C3 C 0.1124(3) 0.8909(9) 0.0022(5) 0.0376(19) Uani 1 1 d .
C18 C 0.1331(3) 0.4793(10) 0.0376(6) 0.042(2) Uani 1 1 d .
C16 C 0.2846(4) 0.8741(9) 0.0956(6) 0.040(2) Uani 1 1 d .
H16 H 0.3164 0.8425 0.1373 0.047 Uiso 1 1 calc R
C11 C 0.1547(3) 0.7895(9) 0.0246(5) 0.0345(18) Uani 1 1 d .
H11 H 0.1420 0.7179 -0.0194 0.041 Uiso 1 1 calc R
C5 C -0.0168(4) 0.9671(12) -0.1675(6) 0.055(3) Uani 1 1 d .
H5 H -0.0205 0.8940 -0.2033 0.066 Uiso 1 1 calc R
C9 C 0.0321(3) 1.0869(10) -0.0401(6) 0.042(2) Uani 1 1 d .
C8 C -0.0076(4) 1.1782(11) -0.0625(7) 0.051(2) Uani 1 1 d .
H8 H -0.0047 1.2504 -0.0266 0.061 Uiso 1 1 calc R
C19 C 0.1023(4) 0.4380(11) -0.0405(6) 0.048(2) Uani 1 1 d .
H19 H 0.0737 0.4860 -0.0812 0.057 Uiso 1 1 calc R
C1 C 0.0780(3) 1.0984(9) 0.0388(6) 0.040(2) Uani 1 1 d .
C2 C 0.1195(3) 0.9903(9) 0.0603(5) 0.0375(18) Uani 1 1 d .
C6 C -0.0559(4) 1.0612(14) -0.1900(7) 0.065(3) Uani 1 1 d .
H6 H -0.0854 1.0545 -0.2416 0.078 Uiso 1 1 calc R
N N 0.3192(2) 1.2344(6) 0.1970(3) 0.0453(19) Uani 1 1 d D
O5 O 0.2789(3) 1.2749(10) 0.1848(7) 0.126(5) Uani 1 1 d D
O6 O 0.3363(3) 1.1193(7) 0.2303(4) 0.064(2) Uani 1 1 d D
O7 O 0.3421(3) 1.3089(8) 0.1750(5) 0.069(2) Uani 1 1 d D
OW1 O 0.1060(3) 0.7300(9) -0.2061(5) 0.070(2) Uani 1 1 d .
OW2 O 0.0371(4) 1.4593(10) 0.0762(7) 0.093(3) Uani 1 1 d .
OW3 O 0.4317(4) 1.0346(12) 0.2683(7) 0.102(3) Uani 1 1 d .
OW4 O 0.0000 1.3270(18) -0.2500 0.117(6) Uani 1 2 d S
H1W1 H 0.0905 0.7330 -0.1817 0.175 Uiso 1 1 d .
H2W1 H 0.1037 0.6502 -0.2280 0.175 Uiso 1 1 d .
H1W2 H 0.0479 1.3865 0.0640 0.175 Uiso 1 1 d .
H2W2 H 0.0310 1.4308 0.1123 0.175 Uiso 1 1 d .
H1W3 H 0.4518 0.9762 0.2658 0.175 Uiso 1 1 d .
H2W3 H 0.4128 1.0809 0.2254 0.175 Uiso 1 1 d .
H1W4 H -0.0205 1.3770 -0.2900 0.175 Uiso 1 1 d .

loop_
_atom_site_aniso_label
_atom_site_aniso_U_11
_atom_site_aniso_U_22
_atom_site_aniso_U_33
_atom_site_aniso_U_23
_atom_site_aniso_U_13
_atom_site_aniso_U_12
Pt 0.0359(2) 0.0260(2) 0.0291(2) 0.00172(13) 0.01343(18) 0.00221(15)
N2 0.048(4) 0.026(3) 0.035(4) -0.002(3) 0.021(4) -0.001(3)
N4 0.037(4) 0.042(4) 0.034(4) 0.010(3) 0.014(3) 0.002(3)
O2 0.045(4) 0.048(4) 0.030(3) -0.009(3) 0.011(3) 0.010(3)
N3 0.041(4) 0.036(4) 0.036(4) 0.006(3) 0.016(4) 0.006(3)
O4 0.046(4) 0.031(3) 0.050(4) -0.003(3) 0.021(3) -0.001(3)
N1 0.037(4) 0.030(4) 0.028(4) 0.001(3) 0.012(3) 0.002(3)
C10 0.032(4) 0.045(5) 0.035(5) 0.004(4) 0.010(4) 0.000(4)
C15 0.057(6) 0.029(4) 0.041(5) 0.000(4) 0.026(5) 0.001(4)
O1 0.056(4) 0.041(4) 0.050(4) -0.007(3) 0.024(4) 0.008(3)
C13 0.055(6) 0.031(5) 0.032(5) 0.005(4) 0.019(5) 0.009(4)
C14 0.065(6) 0.026(4) 0.050(5) 0.002(4) 0.038(5) 0.006(4)
C12 0.043(5) 0.023(4) 0.034(5) -0.003(3) 0.017(4) 0.003(4)
C4 0.051(6) 0.047(5) 0.042(6) -0.005(4) 0.023(5) -0.001(5)
C21 0.058(6) 0.031(5) 0.066(7) -0.010(5) 0.034(6) -0.009(5)
C7 0.044(6) 0.067(8) 0.063(7) 0.015(6) 0.020(6) 0.010(5)
C17 0.032(4) 0.042(5) 0.035(5) 0.001(4) 0.011(4) -0.003(4)
O3 0.055(4) 0.077(5) 0.045(4) -0.020(4) 0.010(4) 0.012(4)
C20 0.070(7) 0.040(5) 0.058(7) -0.013(5) 0.035(7) -0.011(5)
C3 0.034(5) 0.037(5) 0.031(5) -0.006(4) 0.010(4) -0.004(4)
C18 0.041(5) 0.036(5) 0.047(5) 0.000(4) 0.022(5) 0.001(4)
C16 0.041(5) 0.033(4) 0.043(5) -0.004(4) 0.020(5) -0.001(4)
C11 0.038(5) 0.031(4) 0.020(4) -0.002(3) 0.005(4) 0.002(4)
C5 0.039(5) 0.061(7) 0.048(6) -0.005(5) 0.012(5) -0.007(5)
C9 0.033(5) 0.044(5) 0.046(6) 0.011(4) 0.020(5) 0.008(4)
C8 0.048(6) 0.052(6) 0.052(6) 0.012(5) 0.025(5) 0.010(5)
C19 0.050(6) 0.043(5) 0.049(6) -0.007(4) 0.026(5) -0.009(5)
C1 0.042(5) 0.034(5) 0.038(5) 0.006(4) 0.017(5) 0.007(4)
C2 0.039(5) 0.033(4) 0.033(5) 0.003(4) 0.014(4) 0.006(4)
C6 0.044(6) 0.080(8) 0.052(7) 0.005(6) 0.012(5) 0.002(6)
N 0.046(5) 0.042(5) 0.041(5) 0.005(4) 0.019(4) -0.006(4)
O5 0.183(13) 0.071(7) 0.209(14) 0.051(8) 0.163(12) 0.050(8)
O6 0.061(5) 0.062(5) 0.056(5) 0.017(4) 0.023(4) 0.011(4)
O7 0.060(5) 0.078(5) 0.052(5) 0.010(4) 0.018(4) -0.006(4)
OW1 0.062(5) 0.069(5) 0.076(6) -0.001(4) 0.035(5) -0.006(4)
OW2 0.095(7) 0.075(6) 0.110(8) -0.012(6) 0.055(6) 0.011(5)
OW3 0.108(8) 0.098(8) 0.102(8) -0.010(6) 0.056(7) 0.006(6)
OW4 0.117(13) 0.113(14) 0.133(15) 0.000 0.075(13) 0.000

loop_
_atom_type_symbol
_atom_type_description
_atom_type_scat_dispersion_real
_atom_type_scat_dispersion_imag
_atom_type_scat_source
C C 0.0181 0.0091 'International Tables Vol C Tables 4.2.6.8 and 6.1.1.4'
H H 0 0 'International Tables Vol C Tables 4.2.6.8 and 6.1.1.4'
N N 0.0311 0.018 'International Tables Vol C Tables 4.2.6.8 and 6.1.1.4'
O O 0.0492 0.0322 'International Tables Vol C Tables 4.2.6.8 and 6.1.1.4'
Pt Pt -4.5932 6.9264 'International Tables Vol C Tables 4.2.6.8 and 6.1.1.4'

loop_
_geom_angle_atom_site_label_1
_geom_angle_atom_site_label_2
_geom_angle_atom_site_label_3
_geom_angle
N2 Pt N4 176.0(3)
N2 Pt N1 82.3(3)
N4 Pt N1 94.2(3)
N2 Pt N3 97.7(3)
N4 Pt N3 85.8(3)
N1 Pt N3 179.2(3)
C16 N2 C12 119.4(8)
C16 N2 Pt 126.0(7)
C12 N2 Pt 114.6(6)
Pt N4 H4A 109.5
Pt N4 H4B 109.5
H4A N4 H4B 109.5
Pt N4 H4C 109.5
H4A N4 H4C 109.5
H4B N4 H4C 109.5
Pt N3 H3A 109.5
Pt N3 H3B 109.5
H3A N3 H3B 109.5
Pt N3 H3C 109.5
H3A N3 H3C 109.5
H3B N3 H3C 109.5
C21 O4 C18 106.3(8)
C11 N1 C17 109.2(6)
C11 N1 Pt 111.2(5)
C17 N1 Pt 120.9(5)
C11 N1 H1A 104.7
C17 N1 H1A 104.7
Pt N1 H1A 104.7
C5 C10 C9 119.6(9)
C5 C10 C4 119.3(9)
C9 C10 C4 121.1(8)
C16 C15 C14 118.3(9)
C16 C15 H15 120.9
C14 C15 H15 120.9
C14 C13 C12 120.9(9)
C14 C13 H13 119.5
C12 C13 H13 119.5
C13 C14 C15 118.5(8)
C13 C14 H14 120.8
C15 C14 H14 120.8
N2 C12 C13 119.5(8)
N2 C12 C11 117.1(7)
C13 C12 C11 123.3(8)
O3 C4 C3 123.2(10)
O3 C4 C10 117.9(9)
C3 C4 C10 118.9(8)
C20 C21 O4 110.8(9)
C20 C21 H21 124.6
O4 C21 H21 124.6
C8 C7 C6 120.4(10)
C8 C7 H7 119.8
C6 C7 H7 119.8
C18 C17 N1 113.3(7)
C18 C17 H17B 108.9
N1 C17 H17B 108.9
C18 C17 H17A 108.9
N1 C17 H17A 108.9
H17B C17 H17A 107.7
C21 C20 C19 107.3(9)
C21 C20 H20 126.3
C19 C20 H20 126.3
C2 C3 C4 123.3(8)
C2 C3 C11 117.1(8)
C4 C3 C11 119.6(8)
C19 C18 O4 109.5(8)
C19 C18 C17 133.2(9)
O4 C18 C17 117.2(8)
N2 C16 C15 123.3(9)
N2 C16 H16 118.3
C15 C16 H16 118.3
C12 C11 N1 110.5(7)
C12 C11 C3 112.7(7)
N1 C11 C3 112.3(7)
C12 C11 H11 107.0
N1 C11 H11 107.0
C3 C11 H11 107.0
C10 C5 C6 120.9(11)
C10 C5 H5 119.5
C6 C5 H5 119.5
C8 C9 C10 119.0(9)
C8 C9 C1 121.0(9)
C10 C9 C1 120.0(8)
C7 C8 C9 120.6(10)
C7 C8 H8 119.7
C9 C8 H8 119.7
C18 C19 C20 106.0(10)
C18 C19 H19 127.0
C20 C19 H19 127.0
O1 C1 C9 124.2(8)
O1 C1 C2 117.9(8)
C9 C1 C2 117.9(8)
O2 C2 C3 123.9(8)
O2 C2 C1 117.4(8)
C3 C2 C1 118.7(8)
C7 C6 C5 119.5(11)
C7 C6 H6 120.2
C5 C6 H6 120.2
O5 N O6 119.8(6)
O5 N O7 119.6(6)
O6 N O7 120.6(6)
H1W1 OW1 H2W1 113.0(9)
H1W2 OW2 H2W2 105.7(11)
H1W3 OW3 H2W3 115.5(12)

loop_
_geom_bond_atom_site_label_1
_geom_bond_atom_site_label_2
_geom_bond_distance
Pt N2 2.031(7)
Pt N4 2.040(7)
Pt N1 2.044(7)
Pt N3 2.050(7)
N2 C16 1.330(12)
N2 C12 1.373(12)
N4 H4A 0.9100
N4 H4B 0.9100
N4 H4C 0.9100
O2 C2 1.259(10)
N3 H3A 0.9100
N3 H3B 0.9100
N3 H3C 0.9100
O4 C21 1.369(12)
O4 C18 1.371(11)
N1 C11 1.506(10)
N1 C17 1.520(11)
N1 H1A 0.9300
C10 C5 1.376(14)
C10 C9 1.421(13)
C10 C4 1.485(14)
C15 C16 1.354(13)
C15 C14 1.413(13)
C15 H15 0.9500
O1 C1 1.210(11)
C13 C14 1.364(13)
C13 C12 1.379(12)
C13 H13 0.9500
C14 H14 0.9500
C12 C11 1.497(13)
C4 O3 1.228(12)
C4 C3 1.409(14)
C21 C20 1.324(16)
C21 H21 0.9500
C7 C8 1.382(16)
C7 C6 1.388(17)
C7 H7 0.9500
C17 C18 1.470(13)
C17 H17B 0.9900
C17 H17A 0.9900
C20 C19 1.421(14)
C20 H20 0.9500
C3 C2 1.403(12)
C3 C11 1.516(12)
C18 C19 1.366(14)
C16 H16 0.9500
C11 H11 1.0000
C5 C6 1.398(16)
C5 H5 0.9500
C9 C8 1.398(13)
C9 C1 1.462(13)
C8 H8 0.9500
C19 H19 0.9500
C1 C2 1.542(12)
C6 H6 0.9500
N O5 1.232(4)
N O6 1.241(4)
N O7 1.244(4)
OW1 H1W1 0.852(8)
OW1 H2W1 0.855(9)
OW2 H1W2 0.860(9)
OW2 H2W2 0.871(11)
OW3 H1W3 0.866(11)
OW3 H2W3 0.853(12)
OW4 H1W4 0.850(9)

loop_
_geom_hbond_atom_site_label_D
_geom_hbond_atom_site_label_H
_geom_hbond_atom_site_label_A
_geom_hbond_distance_DH
_geom_hbond_distance_HA
_geom_hbond_distance_DA
_geom_hbond_angle_DHA
_geom_hbond_site_symmetry_A
N4 H4A O6 0.91 2.31 3.027(10) 135.2 4_545
N4 H4B O2 0.91 2.25 2.915(9) 130.0 4_545
N4 H4C O5 0.91 2.12 2.993(12) 160.8 1_545
N3 H3A O2 0.91 2.05 2.844(9) 145.3 4_545
N1 H1A O2 0.93 2.13 2.854(10) 133.9 .
